data_2014425
loop_
_publ_author_name
'He, Hong-Yin'
'Zhou, Yi-Li'
'Zhu, Long-Guan'

_publ_section_title
Poly[[\m~2~-aqua-bis[(1,10-phenanthroline)nickel(II)]]-di-\m~2~,\m~4~-5-nitro-1,3-benzenedicarboxylato]
_journal_issue 11
_journal_name_full 'Acta Crystallographica Section C'
_journal_page_first m569
_journal_page_last m571
_journal_paper_doi 10.1107/S0108270104023431
_journal_volume 60
_journal_year 2004
_chemical_formula_iupac '[Cu2 (C8 H3 N O6)2 (C12 H8 N2)2 (H2 O)]'
_chemical_formula_moiety 'C40 H24 N6 Ni2 O13'
_chemical_formula_sum 'C40 H24 N6 Ni2 O13'
_chemical_formula_weight 914.03
_chemical_name_systematic
;
Poly[[\m~2~-aqua-bis[(1,10-phenanthroline)copper(II)]-di-\m~2~,\m~4~-5-nitro-
1,3-benzenedicarboxylato]
;
_space_group_IT_number 52
_symmetry_cell_setting orthorhombic
_symmetry_space_group_name_Hall '-P 2a 2bc'
_symmetry_space_group_name_H-M 'P n n a'
_atom_sites_solution_hydrogens geom
_atom_sites_solution_primary direct
_atom_sites_solution_secondary difmap
_audit_creation_method SHELXL-97
_cell_angle_alpha 90.00
_cell_angle_beta 90.00
_cell_angle_gamma 90.00
_cell_formula_units_Z 4
_cell_length_a 29.5645(13)
_cell_length_b 18.0613(7)
_cell_length_c 6.5961(3)
_cell_measurement_reflns_used 3176
_cell_measurement_temperature 293(2)
_cell_measurement_theta_max 50.44
_cell_measurement_theta_min 2.56
_cell_volume 3522.1(3)
_computing_cell_refinement SMART
_computing_data_collection 'SMART (Bruker,1997)'
_computing_data_reduction 'SHELXTL (Bruker,1997)'
_computing_molecular_graphics 'Ortep-3 for Windows (Farrugia, 1997)'
_computing_publication_material 'WinGX (Farrugia, 1999)'
_computing_structure_refinement 'SHELXL97 (Sheldrick, 1997)'
_computing_structure_solution 'SHELXS97 (Sheldrick, 1997)'
_diffrn_ambient_temperature 293(2)
_diffrn_measured_fraction_theta_full 0.997
_diffrn_measured_fraction_theta_max 0.997
_diffrn_measurement_device_type 'Bruker SMART CCD area-detector'
_diffrn_measurement_method '\f and \w scans'
_diffrn_radiation_monochromator graphite
_diffrn_radiation_source 'fine-focus sealed tube'
_diffrn_radiation_type MoK\a
_diffrn_radiation_wavelength 0.71073
_diffrn_reflns_av_R_equivalents 0.0344
_diffrn_reflns_av_sigmaI/netI 0.0256
_diffrn_reflns_limit_h_max 35
_diffrn_reflns_limit_h_min -23
_diffrn_reflns_limit_k_max 21
_diffrn_reflns_limit_k_min -21
_diffrn_reflns_limit_l_max 7
_diffrn_reflns_limit_l_min -7
_diffrn_reflns_number 17323
_diffrn_reflns_theta_full 25.22
_diffrn_reflns_theta_max 25.22
_diffrn_reflns_theta_min 1.78
_diffrn_standards_decay_% 0
_diffrn_standards_interval_count 0
_diffrn_standards_interval_time 0
_diffrn_standards_number 0
_exptl_absorpt_coefficient_mu 1.153
_exptl_absorpt_correction_T_max 0.9340
_exptl_absorpt_correction_T_min 0.5748
_exptl_absorpt_correction_type multi-scan
_exptl_absorpt_process_details '(SADABS; Sheldrick, 1996)'
_exptl_crystal_colour blue
_exptl_crystal_density_diffrn 1.724
_exptl_crystal_density_method 'not measured'
_exptl_crystal_description plate
_exptl_crystal_F_000 1864
_exptl_crystal_size_max 0.54
_exptl_crystal_size_mid 0.45
_exptl_crystal_size_min 0.06
_refine_diff_density_max 0.375
_refine_diff_density_min -0.327
_refine_ls_extinction_method none
_refine_ls_goodness_of_fit_ref 1.151
_refine_ls_hydrogen_treatment constr
_refine_ls_matrix_type full
_refine_ls_number_parameters 282
_refine_ls_number_reflns 3176
_refine_ls_number_restraints 1
_refine_ls_restrained_S_all 1.151
_refine_ls_R_factor_all 0.0526
_refine_ls_R_factor_gt 0.0484
_refine_ls_shift/su_max 0.001
_refine_ls_shift/su_mean 0.000
_refine_ls_structure_factor_coef Fsqd
_refine_ls_weighting_details 'calc w=1/[\s^2^(Fo^2^)+(0.039P)^2^+7.1492P] where P=(Fo^2^+2Fc^2^)/3'
_refine_ls_weighting_scheme calc
_refine_ls_wR_factor_gt 0.1051
_refine_ls_wR_factor_ref 0.1075
_reflns_number_gt 2953
_reflns_number_total 3176
_reflns_threshold_expression I>2\s(I)
_cod_data_source_file av1206.cif
_cod_data_source_block I
_cod_depositor_comments
;
The following automatic conversions were performed:
'_symmetry_cell_setting' value 'Orthorhombic' changed to 'orthorhombic'
according to '/home/saulius/struct/CIF-dictionaries/cif_core.dic'
dictionary named 'cif_core.dic' version 2.4.1 from 2010-06-29.

Automatic conversion script
Id: cif_fix_enum 1527 2010-12-29 10:47:43Z saulius 

The following automatic conversions were performed:

'_symmetry_cell_setting' value 'Orthorhombic' changed to
'orthorhombic' according to
/home/saulius/struct/CIF-dictionaries/cif_core.dic dictionary named
'cif_core.dic' version 2.4.1 from 2010-06-29.

Automatic conversion script
Id: cif_fix_values 1715 2011-07-08 13:25:40Z adriana 
;
_cod_database_code 2014425

loop_
_symmetry_equiv_pos_as_xyz
'x, y, z'
'-x+1/2, -y, z'
'-x+1/2, y+1/2, -z+1/2'
'x, -y+1/2, -z+1/2'
'-x, -y, -z'
'x-1/2, y, -z'
'x-1/2, -y-1/2, z-1/2'
'-x, y-1/2, z-1/2'

loop_
_atom_site_label
_atom_site_fract_x
_atom_site_fract_y
_atom_site_fract_z
_atom_site_U_iso_or_equiv
_atom_site_adp_type
_atom_site_calc_flag
_atom_site_refinement_flags
_atom_site_occupancy
_atom_site_disorder_assembly
_atom_site_disorder_group
_atom_site_type_symbol
Ni1 0.306836(13) 0.52748(2) 0.99129(6) 0.02044(14) Uani d . 1 . . Ni
O1 0.34417(7) 0.44444(12) 0.8217(4) 0.0303(5) Uani d . 1 . . O
O2 0.28576(8) 0.38532(13) 0.6797(4) 0.0345(6) Uani d . 1 . . O
O3 0.49061(9) 0.19494(15) 0.8146(5) 0.0481(7) Uani d . 1 . . O
O4 0.27473(7) 0.61324(11) 1.1358(3) 0.0241(5) Uani d . 1 . . O
O5 0.20897(7) 0.55445(11) 1.1890(4) 0.0266(5) Uani d . 1 . . O
O6 0.07096(9) 0.69074(16) 1.2370(5) 0.0494(7) Uani d . 1 . . O
N1 0.36813(9) 0.53974(13) 1.1381(4) 0.0236(6) Uani d . 1 . . N
N2 0.33847(9) 0.60372(14) 0.7961(4) 0.0243(6) Uani d . 1 . . N
N3 0.47096(13) 0.2500 0.7500 0.0318(10) Uani d S 1 . . N
N4 0.09075(13) 0.7500 1.2500 0.0294(9) Uani d S 1 . . N
C1 0.32311(12) 0.6383(2) 0.6334(6) 0.0352(8) Uani d . 1 . . C
H1 0.2924 0.6356 0.6036 0.042 Uiso calc R 1 . . H
C2 0.35140(14) 0.6789(2) 0.5043(6) 0.0467(10) Uani d . 1 . . C
H2 0.3393 0.7029 0.3921 0.056 Uiso calc R 1 . . H
C3 0.39653(13) 0.6832(2) 0.5424(6) 0.0417(9) Uani d . 1 . . C
H3 0.4155 0.7093 0.4556 0.050 Uiso calc R 1 . . H
C4 0.41405(12) 0.64771(19) 0.7145(5) 0.0315(8) Uani d . 1 . . C
C5 0.46118(13) 0.6477(2) 0.7675(6) 0.0401(9) Uani d . 1 . . C
H5 0.4817 0.6723 0.6847 0.048 Uiso calc R 1 . . H
C6 0.47613(12) 0.6129(2) 0.9343(6) 0.0405(9) Uani d . 1 . . C
H6 0.5069 0.6132 0.9631 0.049 Uiso calc R 1 . . H
C7 0.44580(11) 0.5754(2) 1.0689(6) 0.0337(8) Uani d . 1 . . C
C8 0.45863(13) 0.5397(2) 1.2492(7) 0.0432(10) Uani d . 1 . . C
H8 0.4889 0.5392 1.2882 0.052 Uiso calc R 1 . . H
C9 0.42694(14) 0.5060(2) 1.3670(6) 0.0441(10) Uani d . 1 . . C
H9 0.4355 0.4819 1.4857 0.053 Uiso calc R 1 . . H
C10 0.38160(12) 0.50766(19) 1.3086(5) 0.0316(8) Uani d . 1 . . C
H10 0.3601 0.4856 1.3920 0.038 Uiso calc R 1 . . H
C11 0.39953(11) 0.57365(17) 1.0208(5) 0.0256(7) Uani d . 1 . . C
C12 0.38359(11) 0.60936(17) 0.8385(5) 0.0248(7) Uani d . 1 . . C
C13 0.32519(11) 0.38840(16) 0.7474(5) 0.0217(7) Uani d . 1 . . C
C14 0.35205(10) 0.31691(16) 0.7441(4) 0.0204(6) Uani d . 1 . . C
C15 0.39883(10) 0.31726(17) 0.7455(5) 0.0222(7) Uani d . 1 . . C
H15 0.4148 0.3616 0.7434 0.027 Uiso calc R 1 . . H
C16 0.42136(15) 0.2500 0.7500 0.0223(9) Uani d S 1 . . C
C17 0.32898(15) 0.2500 0.7500 0.0206(9) Uani d S 1 . . C
H17 0.2975 0.2500 0.7500 0.025 Uiso calc SR 1 . . H
C18 0.23344(10) 0.61052(16) 1.1809(5) 0.0208(7) Uani d . 1 . . C
C19 0.20974(10) 0.68353(16) 1.2238(4) 0.0184(6) Uani d . 1 . . C
C20 0.16264(10) 0.68355(17) 1.2263(4) 0.0201(6) Uani d . 1 . . C
H20 0.1465 0.6396 1.2123 0.024 Uiso calc R 1 . . H
C21 0.14037(14) 0.7500 1.2500 0.0207(9) Uani d S 1 . . C
C22 0.23292(14) 0.7500 1.2500 0.0200(9) Uani d S 1 . . C
H22 0.2644 0.7500 1.2500 0.024 Uiso calc SR 1 . . H
O7 0.2500 0.5000 0.8224(5) 0.0215(7) Uani d SD 1 . . O
H7A 0.2631(13) 0.4662(17) 0.754(6) 0.050 Uiso d D 1 . . H

loop_
_atom_site_aniso_label
_atom_site_aniso_U_11
_atom_site_aniso_U_22
_atom_site_aniso_U_33
_atom_site_aniso_U_12
_atom_site_aniso_U_13
_atom_site_aniso_U_23
Ni1 0.0182(2) 0.0144(2) 0.0287(2) -0.00080(15) 0.00051(17) 0.00021(16)
O1 0.0256(12) 0.0184(11) 0.0469(15) 0.0009(9) 0.0012(11) -0.0075(11)
O2 0.0290(13) 0.0280(13) 0.0466(15) 0.0085(10) -0.0109(12) -0.0131(11)
O3 0.0285(14) 0.0495(16) 0.066(2) 0.0140(12) -0.0081(14) -0.0011(15)
O4 0.0192(11) 0.0160(11) 0.0372(13) 0.0006(8) 0.0023(10) -0.0055(9)
O5 0.0261(12) 0.0157(11) 0.0379(13) -0.0051(9) 0.0047(10) -0.0068(10)
O6 0.0250(14) 0.0504(17) 0.073(2) -0.0125(12) 0.0024(14) -0.0099(15)
N1 0.0271(14) 0.0134(12) 0.0304(15) -0.0024(10) -0.0013(12) -0.0026(11)
N2 0.0202(14) 0.0182(13) 0.0344(15) -0.0029(10) 0.0013(12) 0.0016(12)
N3 0.023(2) 0.036(2) 0.036(2) 0.000 0.000 -0.0103(19)
N4 0.019(2) 0.042(3) 0.028(2) 0.000 0.000 -0.0054(18)
C1 0.0295(19) 0.0343(19) 0.042(2) 0.0009(16) -0.0045(16) 0.0107(17)
C2 0.043(2) 0.051(2) 0.045(2) -0.0053(19) -0.0012(19) 0.022(2)
C3 0.039(2) 0.045(2) 0.041(2) -0.0131(18) 0.0067(18) 0.0118(18)
C4 0.0283(18) 0.0310(18) 0.035(2) -0.0087(15) 0.0094(15) -0.0052(15)
C5 0.031(2) 0.046(2) 0.044(2) -0.0139(17) 0.0106(18) -0.0056(18)
C6 0.0185(18) 0.052(2) 0.051(2) -0.0082(16) 0.0010(17) -0.007(2)
C7 0.0256(18) 0.0324(19) 0.043(2) -0.0028(15) -0.0026(16) -0.0092(17)
C8 0.0291(19) 0.044(2) 0.056(3) -0.0026(17) -0.017(2) 0.001(2)
C9 0.044(2) 0.042(2) 0.046(2) -0.0048(19) -0.020(2) 0.0096(19)
C10 0.036(2) 0.0260(18) 0.0326(19) -0.0066(15) -0.0043(16) 0.0019(15)
C11 0.0217(16) 0.0205(16) 0.0347(18) -0.0049(13) -0.0020(14) -0.0062(14)
C12 0.0232(17) 0.0189(15) 0.0323(18) -0.0037(13) 0.0058(14) -0.0053(13)
C13 0.0272(17) 0.0168(15) 0.0212(15) 0.0012(13) 0.0037(14) -0.0018(12)
C14 0.0239(16) 0.0210(16) 0.0162(15) 0.0001(13) 0.0021(13) -0.0025(12)
C15 0.0269(17) 0.0173(15) 0.0225(16) -0.0058(13) 0.0013(13) -0.0020(12)
C16 0.018(2) 0.028(2) 0.021(2) 0.000 0.000 -0.0028(18)
C17 0.018(2) 0.028(2) 0.016(2) 0.000 0.000 -0.0037(17)
C18 0.0218(16) 0.0187(16) 0.0219(16) -0.0020(12) -0.0031(13) -0.0010(12)
C19 0.0200(15) 0.0164(15) 0.0187(15) 0.0000(12) -0.0007(12) 0.0001(12)
C20 0.0192(15) 0.0213(16) 0.0198(15) -0.0056(12) 0.0000(13) -0.0007(12)
C21 0.018(2) 0.029(2) 0.015(2) 0.000 0.000 -0.0022(18)
C22 0.017(2) 0.021(2) 0.022(2) 0.000 0.000 0.0009(18)
O7 0.0221(16) 0.0163(15) 0.0260(17) 0.0044(12) 0.000 0.000

loop_
_atom_type_symbol
_atom_type_description
_atom_type_scat_dispersion_real
_atom_type_scat_dispersion_imag
_atom_type_scat_source
C C 0.0033 0.0016 'International Tables Vol C Tables 4.2.6.8 and 6.1.1.4'
H H 0.0000 0.0000 'International Tables Vol C Tables 4.2.6.8 and 6.1.1.4'
N N 0.0061 0.0033 'International Tables Vol C Tables 4.2.6.8 and 6.1.1.4'
O O 0.0106 0.0060 'International Tables Vol C Tables 4.2.6.8 and 6.1.1.4'
Ni Ni 0.3393 1.1124 'International Tables Vol C Tables 4.2.6.8 and 6.1.1.4'

loop_
_geom_angle_atom_site_label_1
_geom_angle_atom_site_label_2
_geom_angle_atom_site_label_3
_geom_angle_site_symmetry_1
_geom_angle_site_symmetry_3
_geom_angle
_geom_angle_publ_flag
O5 Ni1 O4 2_565 . 98.38(9) yes
O5 Ni1 N1 2_565 . 88.80(10) yes
O4 Ni1 N1 . . 96.15(9) yes
O5 Ni1 O7 2_565 . 89.08(9) yes
O4 Ni1 O7 . . 93.17(7) yes
N1 Ni1 O7 . . 170.65(8) yes
O5 Ni1 N2 2_565 . 166.85(10) yes
O4 Ni1 N2 . . 89.76(10) yes
N1 Ni1 N2 . . 80.04(10) yes
O7 Ni1 N2 . . 100.83(10) yes
O5 Ni1 O1 2_565 . 86.81(9) yes
O4 Ni1 O1 . . 174.63(9) yes
N1 Ni1 O1 . . 82.52(9) yes
O7 Ni1 O1 . . 88.27(8) yes
N2 Ni1 O1 . . 84.89(10) yes
O5 Ni1 Ni1 2_565 4_567 114.87(7) ?
O4 Ni1 Ni1 . 4_567 28.77(6) ?
N1 Ni1 Ni1 . 4_567 73.63(7) ?
O7 Ni1 Ni1 . 4_567 115.450(19) ?
N2 Ni1 Ni1 . 4_567 68.70(7) ?
O1 Ni1 Ni1 . 4_567 146.80(6) ?
O5 Ni1 Ni1 2_565 3_557 110.76(7) ?
O4 Ni1 Ni1 . 3_557 13.03(6) ?
N1 Ni1 Ni1 . 3_557 92.13(7) ?
O7 Ni1 Ni1 . 3_557 97.14(3) ?
N2 Ni1 Ni1 . 3_557 76.84(7) ?
O1 Ni1 Ni1 . 3_557 161.60(6) ?
Ni1 Ni1 Ni1 4_567 3_557 19.326(4) ?
O5 Ni1 Ni1 2_565 4_556 59.92(7) ?
O4 Ni1 Ni1 . 4_556 149.34(6) ?
N1 Ni1 Ni1 . 4_556 104.12(7) ?
O7 Ni1 Ni1 . 4_556 67.032(13) ?
N2 Ni1 Ni1 . 4_556 116.01(7) ?
O1 Ni1 Ni1 . 4_556 35.52(6) ?
Ni1 Ni1 Ni1 4_567 4_556 174.612(10) ?
Ni1 Ni1 Ni1 3_557 4_556 160.569(4) ?
O5 Ni1 Ni1 2_565 4_557 26.04(7) ?
O4 Ni1 Ni1 . 4_557 124.40(6) ?
N1 Ni1 Ni1 . 4_557 87.15(7) ?
O7 Ni1 Ni1 . 4_557 86.94(3) ?
N2 Ni1 Ni1 . 4_557 144.75(7) ?
O1 Ni1 Ni1 . 4_557 60.82(6) ?
Ni1 Ni1 Ni1 4_567 4_557 138.189(9) ?
Ni1 Ni1 Ni1 3_557 4_557 136.774(8) ?
Ni1 Ni1 Ni1 4_556 4_557 36.422(3) ?
C13 O1 Ni1 . . 122.0(2) ?
C18 O4 Ni1 . . 121.98(19) ?
C18 O5 Ni1 . 2_565 134.4(2) ?
C10 N1 C11 . . 118.4(3) ?
C10 N1 Ni1 . . 127.9(2) ?
C11 N1 Ni1 . . 112.4(2) ?
C1 N2 C12 . . 117.8(3) ?
C1 N2 Ni1 . . 130.8(2) ?
C12 N2 Ni1 . . 110.9(2) ?
O3 N3 O3 4_556 . 123.5(4) ?
O3 N3 C16 4_556 . 118.2(2) ?
O3 N3 C16 . . 118.2(2) ?
O6 N4 O6 . 4_567 122.8(4) ?
O6 N4 C21 . . 118.6(2) ?
O6 N4 C21 4_567 . 118.6(2) ?
N2 C1 C2 . . 122.4(3) ?
N2 C1 H1 . . 118.8 ?
C2 C1 H1 . . 118.8 ?
C3 C2 C1 . . 120.2(4) ?
C3 C2 H2 . . 119.9 ?
C1 C2 H2 . . 119.9 ?
C2 C3 C4 . . 119.1(3) ?
C2 C3 H3 . . 120.5 ?
C4 C3 H3 . . 120.5 ?
C12 C4 C3 . . 117.5(3) ?
C12 C4 C5 . . 118.8(3) ?
C3 C4 C5 . . 123.7(3) ?
C6 C5 C4 . . 121.3(3) ?
C6 C5 H5 . . 119.4 ?
C4 C5 H5 . . 119.4 ?
C5 C6 C7 . . 121.6(3) ?
C5 C6 H6 . . 119.2 ?
C7 C6 H6 . . 119.2 ?
C8 C7 C11 . . 116.4(3) ?
C8 C7 C6 . . 124.9(3) ?
C11 C7 C6 . . 118.7(4) ?
C9 C8 C7 . . 120.2(4) ?
C9 C8 H8 . . 119.9 ?
C7 C8 H8 . . 119.9 ?
C8 C9 C10 . . 119.6(4) ?
C8 C9 H9 . . 120.2 ?
C10 C9 H9 . . 120.2 ?
N1 C10 C9 . . 122.1(3) ?
N1 C10 H10 . . 118.9 ?
C9 C10 H10 . . 118.9 ?
N1 C11 C7 . . 123.2(3) ?
N1 C11 C12 . . 117.0(3) ?
C7 C11 C12 . . 119.7(3) ?
N2 C12 C4 . . 123.0(3) ?
N2 C12 C11 . . 117.1(3) ?
C4 C12 C11 . . 119.9(3) ?
O2 C13 O1 . . 126.3(3) ?
O2 C13 C14 . . 116.5(3) ?
O1 C13 C14 . . 117.2(3) ?
C15 C14 C17 . . 119.7(3) ?
C15 C14 C13 . . 121.3(3) ?
C17 C14 C13 . . 118.9(3) ?
C14 C15 C16 . . 118.5(3) ?
C14 C15 H15 . . 120.8 ?
C16 C15 H15 . . 120.8 ?
C15 C16 C15 . 4_556 122.5(4) ?
C15 C16 N3 . . 118.7(2) ?
C15 C16 N3 4_556 . 118.7(2) ?
C14 C17 C14 . 4_556 121.1(4) ?
C14 C17 H17 . . 119.4 ?
C14 C17 H17 4_556 . 119.4 ?
O5 C18 O4 . . 127.3(3) ?
O5 C18 C19 . . 115.4(3) ?
O4 C18 C19 . . 117.2(3) ?
C20 C19 C22 . . 119.4(3) ?
C20 C19 C18 . . 117.6(3) ?
C22 C19 C18 . . 123.0(3) ?
C21 C20 C19 . . 118.6(3) ?
C21 C20 H20 . . 120.7 ?
C19 C20 H20 . . 120.7 ?
C20 C21 C20 4_567 . 122.9(4) ?
C20 C21 N4 4_567 . 118.5(2) ?
C20 C21 N4 . . 118.5(2) ?
C19 C22 C19 . 4_567 121.1(4) ?
C19 C22 H22 . . 119.5 ?
C19 C22 H22 4_567 . 119.5 ?
Ni1 O7 Ni1 . 2_565 115.11(15) ?
Ni1 O7 H7A . . 95(3) ?
Ni1 O7 H7A 2_565 . 119(3) ?

loop_
_geom_bond_atom_site_label_1
_geom_bond_atom_site_label_2
_geom_bond_site_symmetry_2
_geom_bond_distance
_geom_bond_publ_flag
Ni1 O5 2_565 2.027(2) yes
Ni1 O4 . 2.052(2) yes
Ni1 N1 . 2.067(3) yes
Ni1 O7 . 2.0762(17) yes
Ni1 N2 . 2.104(3) yes
Ni1 O1 . 2.172(2) yes
O1 C13 . 1.257(4) ?
O2 C13 . 1.250(4) ?
O3 N3 . 1.228(3) ?
O4 C18 . 1.257(4) ?
O5 C18 . 1.246(4) ?
O6 N4 . 1.223(3) ?
N1 C10 . 1.326(4) ?
N1 C11 . 1.355(4) ?
N2 C1 . 1.322(4) ?
N2 C12 . 1.367(4) ?
N3 C16 . 1.466(6) ?
N4 C21 . 1.467(6) ?
C1 C2 . 1.400(5) ?
C1 H1 . 0.9300 ?
C2 C3 . 1.360(6) ?
C2 H2 . 0.9300 ?
C3 C4 . 1.402(5) ?
C3 H3 . 0.9300 ?
C4 C12 . 1.400(5) ?
C4 C5 . 1.437(5) ?
C5 C6 . 1.341(6) ?
C5 H5 . 0.9300 ?
C6 C7 . 1.432(5) ?
C6 H6 . 0.9300 ?
C7 C8 . 1.405(6) ?
C7 C11 . 1.405(5) ?
C8 C9 . 1.361(6) ?
C8 H8 . 0.9300 ?
C9 C10 . 1.395(5) ?
C9 H9 . 0.9300 ?
C10 H10 . 0.9300 ?
C11 C12 . 1.443(5) ?
C13 C14 . 1.516(4) ?
C14 C15 . 1.383(4) ?
C14 C17 . 1.388(4) ?
C15 C16 . 1.386(4) ?
C15 H15 . 0.9300 ?
C17 H17 . 0.9300 ?
C18 C19 . 1.520(4) ?
C19 C20 . 1.393(4) ?
C19 C22 . 1.393(4) ?
C20 C21 . 1.378(4) ?
C20 H20 . 0.9300 ?
C22 H22 . 0.9300 ?
O7 H7A . 0.85(3) ?

loop_
_geom_hbond_atom_site_label_D
_geom_hbond_atom_site_label_H
_geom_hbond_atom_site_label_A
_geom_hbond_distance_DH
_geom_hbond_distance_HA
_geom_hbond_distance_DA
_geom_hbond_angle_DHA
O7 H7A O1 0.85(3) 2.47(4) 2.959(2) 117(3)
O7 H7A O2 0.85(3) 1.680(16) 2.509(2) 163(4)
